data_4065082
loop_
_publ_author_name
'Melgarejo, Doris Y.'
'Chiarella, Gina M.'
'Fackler, John P.'

_publ_section_title
;
 Novel Mixed Coordination of N and C Donors to Gold--Gold Centers
;
_journal_issue 20
_journal_name_full Organometallics
_journal_page_first 5374
_journal_paper_doi 10.1021/om200556x
_journal_volume 30
_journal_year 2011
_chemical_formula_moiety 'C31 H34 Au2 Cl N2 P'
_chemical_formula_sum 'C31 H34 Au2 Cl N2 P'
_chemical_formula_weight 894.96
_chemical_name_systematic
; 
 ? 
;
_space_group_IT_number 14
_symmetry_cell_setting monoclinic
_symmetry_space_group_name_Hall '-P 2ybc'
_symmetry_space_group_name_H-M 'P 1 21/c 1'
_atom_sites_solution_hydrogens geom
_atom_sites_solution_primary direct
_atom_sites_solution_secondary difmap
_audit_creation_method SHELXL-97
_cell_angle_alpha 90.00
_cell_angle_beta 104.024(8)
_cell_angle_gamma 90.00
_cell_formula_units_Z 4
_cell_length_a 10.580(6)
_cell_length_b 16.133(9)
_cell_length_c 18.634(10)
_cell_measurement_reflns_used 5006
_cell_measurement_temperature 213(2)
_cell_measurement_theta_max 27.46
_cell_measurement_theta_min 2.53
_cell_volume 3086(3)
_computing_cell_refinement 'SMART (Bruker, 2001)'
_computing_data_collection 'SMART (Bruker, 2001)'
_computing_data_reduction 'SMART (Bruker, 2001)'
_computing_molecular_graphics 'SHELXL97 (Sheldrick, 2008)'
_computing_publication_material 'SHELXL97 (Sheldrick, 2008)'
_computing_structure_refinement 'SHELXL-97 (Sheldrick, 1997)'
_computing_structure_solution 'SHELXS-97 (Sheldrick, 1990)'
_diffrn_ambient_temperature 213(2)
_diffrn_measured_fraction_theta_full 0.987
_diffrn_measured_fraction_theta_max 0.987
_diffrn_measurement_device_type 'Bruker SMART 1000 CCD'
_diffrn_measurement_method '\w scans'
_diffrn_radiation_monochromator graphite
_diffrn_radiation_source 'fine-focus sealed tube'
_diffrn_radiation_type MoK\a
_diffrn_radiation_wavelength 0.71073
_diffrn_reflns_av_R_equivalents 0.0477
_diffrn_reflns_av_sigmaI/netI 0.0434
_diffrn_reflns_limit_h_max 13
_diffrn_reflns_limit_h_min -13
_diffrn_reflns_limit_k_max 19
_diffrn_reflns_limit_k_min -20
_diffrn_reflns_limit_l_max 24
_diffrn_reflns_limit_l_min -24
_diffrn_reflns_number 29356
_diffrn_reflns_theta_full 27.64
_diffrn_reflns_theta_max 27.64
_diffrn_reflns_theta_min 1.98
_diffrn_standards_decay_% 0
_diffrn_standards_interval_count 0
_diffrn_standards_interval_time 0
_diffrn_standards_number 0
_exptl_absorpt_coefficient_mu 9.658
_exptl_absorpt_correction_T_max 0.1597
_exptl_absorpt_correction_T_min 0.1331
_exptl_absorpt_correction_type multi-scan
_exptl_absorpt_process_details '(SADABS; Sheldrick, 2004)'
_exptl_crystal_colour colourless
_exptl_crystal_density_diffrn 1.926
_exptl_crystal_density_method 'not measured'
_exptl_crystal_description block
_exptl_crystal_F_000 1696
_exptl_crystal_size_max 0.35
_exptl_crystal_size_mid 0.32
_exptl_crystal_size_min 0.30
_refine_diff_density_max 1.824
_refine_diff_density_min -1.025
_refine_diff_density_rms 0.194
_refine_ls_extinction_method none
_refine_ls_goodness_of_fit_ref 1.089
_refine_ls_hydrogen_treatment constr
_refine_ls_matrix_type full
_refine_ls_number_parameters 339
_refine_ls_number_reflns 7089
_refine_ls_number_restraints 44
_refine_ls_restrained_S_all 1.090
_refine_ls_R_factor_all 0.0681
_refine_ls_R_factor_gt 0.0371
_refine_ls_shift/su_max 0.001
_refine_ls_shift/su_mean 0.000
_refine_ls_structure_factor_coef Fsqd
_refine_ls_weighting_details 'calc w=1/[\s^2^(Fo^2^)+(0.0442P)^2^+5.3879P] where P=(Fo^2^+2Fc^2^)/3'
_refine_ls_weighting_scheme calc
_refine_ls_wR_factor_gt 0.0828
_refine_ls_wR_factor_ref 0.0991
_reflns_number_gt 5085
_reflns_number_total 7089
_reflns_threshold_expression >2sigma(I)
_cod_data_source_file om200556x_si_001.cif
_cod_data_source_block 2_Au2_Cl_Form-Ylid_d22-14
_cod_original_sg_symbol_H-M P21/c
_cod_database_code 4065082

loop_
_symmetry_equiv_pos_as_xyz
'x, y, z'
'-x, y+1/2, -z+1/2'
'-x, -y, -z'
'x, -y-1/2, z-1/2'

loop_
_atom_site_label
_atom_site_type_symbol
_atom_site_fract_x
_atom_site_fract_y
_atom_site_fract_z
_atom_site_U_iso_or_equiv
_atom_site_adp_type
_atom_site_occupancy
_atom_site_symmetry_multiplicity
_atom_site_calc_flag
_atom_site_refinement_flags
Au1 Au 0.22015(3) 0.494211(18) 0.350633(14) 0.03704(9) Uani 1 1 d .
Au2 Au 0.39057(3) 0.45354(2) 0.250567(15) 0.04185(10) Uani 1 1 d .
Cl1 Cl 0.56816(18) 0.40563(14) 0.33443(11) 0.0522(5) Uani 1 1 d .
N1 N 0.1072(6) 0.5372(4) 0.2523(3) 0.0393(14) Uani 1 1 d .
N2 N 0.2388(6) 0.4994(4) 0.1727(3) 0.0435(15) Uani 1 1 d .
P1 P 0.29269(18) 0.35221(12) 0.46762(9) 0.0367(4) Uani 1 1 d .
C1 C 0.1336(7) 0.5324(5) 0.1870(4) 0.0410(17) Uani 1 1 d .
H1 H 0.0716 0.5547 0.1468 0.049 Uiso 1 1 calc R
C2 C -0.0116(7) 0.5809(5) 0.2553(4) 0.0402(17) Uani 1 1 d .
C3 C -0.1242(7) 0.5364(5) 0.2546(4) 0.0403(17) Uani 1 1 d .
C4 C -0.2337(8) 0.5793(6) 0.2603(4) 0.056(2) Uani 1 1 d .
H4 H -0.3112 0.5503 0.2592 0.067 Uiso 1 1 calc R
C5 C -0.2313(8) 0.6643(7) 0.2676(4) 0.060(2) Uani 1 1 d .
H5 H -0.3071 0.6931 0.2707 0.072 Uiso 1 1 calc R
C6 C -0.1185(8) 0.7064(6) 0.2704(4) 0.055(2) Uani 1 1 d .
H6 H -0.1172 0.7642 0.2763 0.066 Uiso 1 1 calc R
C7 C -0.0060(7) 0.6662(5) 0.2647(4) 0.0456(18) Uani 1 1 d .
C8 C -0.1261(9) 0.4421(6) 0.2468(5) 0.063(2) Uani 1 1 d .
H8A H -0.2059 0.4205 0.2564 0.095 Uiso 1 1 calc R
H8B H -0.0518 0.4187 0.2820 0.095 Uiso 1 1 calc R
H8C H -0.1218 0.4274 0.1969 0.095 Uiso 1 1 calc R
C9 C 0.1191(8) 0.7130(6) 0.2723(6) 0.069(3) Uani 1 1 d .
H9A H 0.1506 0.7054 0.2280 0.103 Uiso 1 1 calc R
H9B H 0.1836 0.6923 0.3148 0.103 Uiso 1 1 calc R
H9C H 0.1042 0.7715 0.2791 0.103 Uiso 1 1 calc R
C10 C 0.2414(8) 0.4932(6) 0.0956(4) 0.054(2) Uani 1 1 d .
C11 C 0.1624(9) 0.4350(6) 0.0499(5) 0.061(2) Uani 1 1 d U
C12 C 0.1699(11) 0.4286(8) -0.0235(5) 0.080(3) Uani 1 1 d U
H12 H 0.1168 0.3901 -0.0549 0.096 Uiso 1 1 calc R
C13 C 0.2522(13) 0.4767(9) -0.0500(6) 0.097(4) Uani 1 1 d U
H13 H 0.2572 0.4709 -0.0995 0.116 Uiso 1 1 calc R
C14 C 0.3297(11) 0.5348(9) -0.0048(6) 0.095(4) Uani 1 1 d U
H14 H 0.3855 0.5687 -0.0243 0.114 Uiso 1 1 calc R
C15 C 0.3262(9) 0.5439(8) 0.0686(5) 0.072(3) Uani 1 1 d U
C16 C 0.0746(11) 0.3784(7) 0.0787(6) 0.084(3) Uani 1 1 d U
H16A H -0.0021 0.4087 0.0837 0.126 Uiso 1 1 calc R
H16B H 0.1203 0.3571 0.1267 0.126 Uiso 1 1 calc R
H16C H 0.0484 0.3327 0.0446 0.126 Uiso 1 1 calc R
C17 C 0.4048(10) 0.6063(9) 0.1154(6) 0.100(4) Uani 1 1 d .
H17A H 0.4342 0.6469 0.0847 0.149 Uiso 1 1 calc R
H17B H 0.4797 0.5800 0.1479 0.149 Uiso 1 1 calc R
H17C H 0.3530 0.6335 0.1449 0.149 Uiso 1 1 calc R
C18 C 0.3294(8) 0.4568(5) 0.4515(4) 0.0431(17) Uani 1 1 d .
H18A H 0.4222 0.4621 0.4528 0.052 Uiso 1 1 calc R
H18B H 0.3107 0.4922 0.4904 0.052 Uiso 1 1 calc R
C19 C 0.3159(7) 0.2861(5) 0.3941(4) 0.0473(19) Uani 1 1 d .
H19A H 0.4070 0.2865 0.3929 0.071 Uiso 1 1 calc R
H19B H 0.2632 0.3061 0.3473 0.071 Uiso 1 1 calc R
H19C H 0.2899 0.2300 0.4026 0.071 Uiso 1 1 calc R
C20 C 0.1264(7) 0.3443(5) 0.4744(4) 0.0447(18) Uani 1 1 d D
C21 C 0.0317(7) 0.3063(6) 0.4211(4) 0.061(2) Uani 1 1 d DU
H21 H 0.0545 0.2792 0.3814 0.073 Uiso 1 1 calc R
C22 C -0.0974(9) 0.3076(8) 0.4254(6) 0.086(3) Uani 1 1 d DU
H22 H -0.1626 0.2828 0.3883 0.103 Uiso 1 1 calc R
C23 C -0.1281(9) 0.3457(8) 0.4846(6) 0.083(3) Uani 1 1 d DU
H23 H -0.2154 0.3470 0.4878 0.099 Uiso 1 1 calc R
C24 C -0.0367(9) 0.3809(7) 0.5378(5) 0.081(3) Uani 1 1 d D
H24 H -0.0597 0.4054 0.5787 0.097 Uiso 1 1 calc R
C25 C 0.0921(8) 0.3817(7) 0.5332(4) 0.065(3) Uani 1 1 d D
H25 H 0.1559 0.4077 0.5703 0.078 Uiso 1 1 calc R
C26 C 0.3932(7) 0.3114(5) 0.5521(4) 0.0392(16) Uani 1 1 d .
C27 C 0.4624(7) 0.3642(5) 0.6061(4) 0.0461(19) Uani 1 1 d .
H27 H 0.4572 0.4219 0.5989 0.055 Uiso 1 1 calc R
C28 C 0.5392(8) 0.3316(6) 0.6705(4) 0.055(2) Uani 1 1 d .
H28 H 0.5878 0.3676 0.7064 0.066 Uiso 1 1 calc R
C29 C 0.5459(8) 0.2499(6) 0.6830(5) 0.058(2) Uani 1 1 d .
H29 H 0.5957 0.2290 0.7281 0.070 Uiso 1 1 calc R
C30 C 0.4796(9) 0.1969(6) 0.6295(5) 0.062(2) Uani 1 1 d .
H30 H 0.4866 0.1394 0.6375 0.074 Uiso 1 1 calc R
C31 C 0.4029(8) 0.2268(5) 0.5643(4) 0.051(2) Uani 1 1 d .
H31 H 0.3572 0.1899 0.5282 0.061 Uiso 1 1 calc R

loop_
_atom_site_aniso_label
_atom_site_aniso_U_11
_atom_site_aniso_U_22
_atom_site_aniso_U_33
_atom_site_aniso_U_23
_atom_site_aniso_U_13
_atom_site_aniso_U_12
Au1 0.04357(16) 0.03735(17) 0.02985(14) 0.00486(11) 0.00823(11) 0.00758(12)
Au2 0.03967(16) 0.0521(2) 0.03329(15) 0.00366(13) 0.00794(11) 0.01106(13)
Cl1 0.0418(10) 0.0654(14) 0.0460(10) 0.0070(10) 0.0041(8) 0.0110(9)
N1 0.046(3) 0.042(4) 0.030(3) 0.010(3) 0.007(2) 0.009(3)
N2 0.039(3) 0.062(5) 0.030(3) 0.003(3) 0.009(3) 0.011(3)
P1 0.0417(10) 0.0359(11) 0.0298(9) 0.0008(8) 0.0034(7) 0.0013(8)
C1 0.040(4) 0.044(5) 0.035(4) 0.009(3) 0.001(3) 0.006(3)
C2 0.055(4) 0.040(4) 0.026(3) 0.006(3) 0.010(3) 0.013(4)
C3 0.039(4) 0.044(5) 0.036(4) 0.008(3) 0.005(3) 0.003(3)
C4 0.047(5) 0.072(7) 0.049(5) 0.015(4) 0.012(4) 0.006(4)
C5 0.048(5) 0.089(8) 0.046(5) 0.006(5) 0.018(4) 0.022(5)
C6 0.069(6) 0.048(5) 0.046(4) 0.001(4) 0.011(4) 0.018(4)
C7 0.046(4) 0.046(5) 0.042(4) 0.005(4) 0.007(3) 0.008(4)
C8 0.063(6) 0.048(6) 0.076(6) 0.009(5) 0.013(5) -0.006(4)
C9 0.066(6) 0.047(6) 0.087(7) 0.012(5) 0.006(5) -0.005(4)
C10 0.052(5) 0.073(6) 0.038(4) 0.012(4) 0.011(4) 0.027(4)
C11 0.064(5) 0.072(6) 0.042(4) -0.004(4) 0.001(4) 0.036(5)
C12 0.096(7) 0.100(8) 0.035(4) -0.006(5) 0.000(4) 0.056(6)
C13 0.111(8) 0.145(10) 0.038(5) 0.022(6) 0.024(5) 0.072(7)
C14 0.082(7) 0.157(10) 0.054(6) 0.039(6) 0.031(5) 0.035(7)
C15 0.053(5) 0.129(9) 0.038(4) 0.021(5) 0.015(4) 0.018(6)
C16 0.105(8) 0.068(7) 0.065(6) -0.013(5) -0.007(6) 0.010(6)
C17 0.073(7) 0.145(13) 0.081(8) 0.033(8) 0.018(6) -0.025(8)
C18 0.057(5) 0.033(4) 0.034(4) 0.002(3) 0.002(3) 0.001(4)
C19 0.051(4) 0.046(5) 0.045(4) -0.011(4) 0.012(3) 0.002(4)
C20 0.049(4) 0.048(5) 0.036(4) 0.008(3) 0.009(3) 0.005(4)
C21 0.040(4) 0.092(7) 0.050(5) -0.010(5) 0.010(4) -0.003(4)
C22 0.051(5) 0.131(9) 0.071(6) 0.006(6) 0.003(5) -0.005(6)
C23 0.048(5) 0.131(10) 0.073(6) 0.031(6) 0.021(5) 0.021(6)
C24 0.079(7) 0.115(10) 0.055(6) 0.013(6) 0.027(5) 0.036(7)
C25 0.065(6) 0.092(8) 0.042(5) 0.001(5) 0.019(4) 0.019(5)
C26 0.040(4) 0.040(4) 0.035(4) 0.009(3) 0.004(3) -0.003(3)
C27 0.054(5) 0.038(5) 0.040(4) 0.007(3) -0.001(3) -0.004(4)
C28 0.055(5) 0.057(6) 0.043(4) 0.011(4) -0.007(4) -0.016(4)
C29 0.051(5) 0.073(7) 0.045(5) 0.025(5) 0.002(4) 0.000(4)
C30 0.069(6) 0.043(5) 0.067(6) 0.024(4) 0.003(5) 0.003(4)
C31 0.059(5) 0.038(5) 0.051(5) 0.002(4) 0.003(4) -0.013(4)

loop_
_atom_type_symbol
_atom_type_description
_atom_type_scat_dispersion_real
_atom_type_scat_dispersion_imag
_atom_type_scat_source
C C 0.0033 0.0016 'International Tables Vol C Tables 4.2.6.8 and 6.1.1.4'
H H 0.0000 0.0000 'International Tables Vol C Tables 4.2.6.8 and 6.1.1.4'
Au Au -2.0133 8.8022 'International Tables Vol C Tables 4.2.6.8 and 6.1.1.4'
Cl Cl 0.1484 0.1585 'International Tables Vol C Tables 4.2.6.8 and 6.1.1.4'
N N 0.0061 0.0033 'International Tables Vol C Tables 4.2.6.8 and 6.1.1.4'
P P 0.1023 0.0942 'International Tables Vol C Tables 4.2.6.8 and 6.1.1.4'

loop_
_geom_angle_atom_site_label_1
_geom_angle_atom_site_label_2
_geom_angle_atom_site_label_3
_geom_angle
C18 Au1 N1 176.9(3)
C18 Au1 Au2 102.6(2)
N1 Au1 Au2 79.88(16)
N2 Au2 Cl1 176.79(18)
N2 Au2 Au1 82.69(17)
Cl1 Au2 Au1 99.82(7)
C1 N1 C2 116.3(6)
C1 N1 Au1 126.8(5)
C2 N1 Au1 116.8(4)
C1 N2 C10 116.7(6)
C1 N2 Au2 124.3(5)
C10 N2 Au2 119.0(5)
C18 P1 C19 111.1(4)
C18 P1 C26 112.9(3)
C19 P1 C26 106.8(4)
C18 P1 C20 109.7(4)
C19 P1 C20 109.1(4)
C26 P1 C20 107.1(3)
N1 C1 N2 126.2(6)
N1 C1 H1 116.9
N2 C1 H1 116.9
C7 C2 C3 121.7(7)
C7 C2 N1 118.4(7)
C3 C2 N1 119.7(7)
C4 C3 C2 118.3(8)
C4 C3 C8 121.1(7)
C2 C3 C8 120.5(7)
C3 C4 C5 120.9(8)
C3 C4 H4 119.6
C5 C4 H4 119.6
C6 C5 C4 119.6(8)
C6 C5 H5 120.2
C4 C5 H5 120.2
C5 C6 C7 121.7(9)
C5 C6 H6 119.1
C7 C6 H6 119.1
C6 C7 C2 117.7(8)
C6 C7 C9 120.9(8)
C2 C7 C9 121.4(7)
C3 C8 H8A 109.5
C3 C8 H8B 109.5
H8A C8 H8B 109.5
C3 C8 H8C 109.5
H8A C8 H8C 109.5
H8B C8 H8C 109.5
C7 C9 H9A 109.5
C7 C9 H9B 109.5
H9A C9 H9B 109.5
C7 C9 H9C 109.5
H9A C9 H9C 109.5
H9B C9 H9C 109.5
C15 C10 C11 121.0(8)
C15 C10 N2 119.0(8)
C11 C10 N2 119.9(8)
C12 C11 C10 118.7(11)
C12 C11 C16 119.7(10)
C10 C11 C16 121.5(8)
C13 C12 C11 120.9(12)
C13 C12 H12 119.6
C11 C12 H12 119.6
C12 C13 C14 120.4(10)
C12 C13 H13 119.8
C14 C13 H13 119.8
C13 C14 C15 121.2(12)
C13 C14 H14 119.4
C15 C14 H14 119.4
C14 C15 C10 117.9(11)
C14 C15 C17 121.2(11)
C10 C15 C17 120.9(8)
C11 C16 H16A 109.5
C11 C16 H16B 109.5
H16A C16 H16B 109.5
C11 C16 H16C 109.5
H16A C16 H16C 109.5
H16B C16 H16C 109.5
C15 C17 H17A 109.5
C15 C17 H17B 109.5
H17A C17 H17B 109.5
C15 C17 H17C 109.5
H17A C17 H17C 109.5
H17B C17 H17C 109.5
P1 C18 Au1 109.8(4)
P1 C18 H18A 109.7
Au1 C18 H18A 109.7
P1 C18 H18B 109.7
Au1 C18 H18B 109.7
H18A C18 H18B 108.2
P1 C19 H19A 109.5
P1 C19 H19B 109.5
H19A C19 H19B 109.5
P1 C19 H19C 109.5
H19A C19 H19C 109.5
H19B C19 H19C 109.5
C21 C20 C25 119.1(8)
C21 C20 P1 122.4(6)
C25 C20 P1 118.5(6)
C20 C21 C22 120.5(8)
C20 C21 H21 119.8
C22 C21 H21 119.8
C23 C22 C21 118.9(9)
C23 C22 H22 120.6
C21 C22 H22 120.6
C24 C23 C22 121.4(9)
C24 C23 H23 119.3
C22 C23 H23 119.3
C23 C24 C25 120.3(9)
C23 C24 H24 119.9
C25 C24 H24 119.9
C20 C25 C24 119.9(9)
C20 C25 H25 120.0
C24 C25 H25 120.0
C31 C26 C27 118.8(7)
C31 C26 P1 120.7(6)
C27 C26 P1 120.5(6)
C28 C27 C26 119.6(8)
C28 C27 H27 120.2
C26 C27 H27 120.2
C29 C28 C27 121.5(8)
C29 C28 H28 119.3
C27 C28 H28 119.3
C28 C29 C30 119.4(8)
C28 C29 H29 120.3
C30 C29 H29 120.3
C29 C30 C31 120.9(8)
C29 C30 H30 119.6
C31 C30 H30 119.6
C30 C31 C26 119.7(8)
C30 C31 H31 120.1
C26 C31 H31 120.1

loop_
_geom_bond_atom_site_label_1
_geom_bond_atom_site_label_2
_geom_bond_distance
Au1 C18 2.044(7)
Au1 N1 2.051(5)
Au1 Au2 2.9644(12)
Au2 N2 2.025(6)
Au2 Cl1 2.269(2)
N1 C1 1.314(9)
N1 C2 1.455(9)
N2 C1 1.319(9)
N2 C10 1.446(10)
P1 C18 1.774(8)
P1 C19 1.799(7)
P1 C26 1.798(7)
P1 C20 1.799(8)
C1 H1 0.9400
C2 C7 1.386(11)
C2 C3 1.388(10)
C3 C4 1.376(11)
C3 C8 1.527(12)
C4 C5 1.377(13)
C4 H4 0.9400
C5 C6 1.364(12)
C5 H5 0.9400
C6 C7 1.381(11)
C6 H6 0.9400
C7 C9 1.501(11)
C8 H8A 0.9700
C8 H8B 0.9700
C8 H8C 0.9700
C9 H9A 0.9700
C9 H9B 0.9700
C9 H9C 0.9700
C10 C15 1.395(13)
C10 C11 1.400(13)
C11 C12 1.392(12)
C11 C16 1.493(14)
C12 C13 1.347(17)
C12 H12 0.9400
C13 C14 1.388(18)
C13 H13 0.9400
C14 C15 1.385(13)
C14 H14 0.9400
C15 C17 1.453(16)
C16 H16A 0.9700
C16 H16B 0.9700
C16 H16C 0.9700
C17 H17A 0.9700
C17 H17B 0.9700
C17 H17C 0.9700
C18 H18A 0.9800
C18 H18B 0.9800
C19 H19A 0.9700
C19 H19B 0.9700
C19 H19C 0.9700
C20 C21 1.373(10)
C20 C25 1.375(9)
C21 C22 1.387(10)
C21 H21 0.9400
C22 C23 1.368(12)
C22 H22 0.9400
C23 C24 1.333(12)
C23 H23 0.9400
C24 C25 1.386(11)
C24 H24 0.9400
C25 H25 0.9400
C26 C31 1.383(11)
C26 C27 1.385(10)
C27 C28 1.380(10)
C27 H27 0.9400
C28 C29 1.337(12)
C28 H28 0.9400
C29 C30 1.370(12)
C29 H29 0.9400
C30 C31 1.373(11)
C30 H30 0.9400
C31 H31 0.9400

loop_
_geom_torsion_atom_site_label_1
_geom_torsion_atom_site_label_2
_geom_torsion_atom_site_label_3
_geom_torsion_atom_site_label_4
_geom_torsion
C18 Au1 Au2 N2 179.2(3)
N1 Au1 Au2 N2 -2.7(3)
C18 Au1 Au2 Cl1 -2.8(2)
N1 Au1 Au2 Cl1 175.27(19)
Au2 Au1 N1 C1 2.6(6)
Au2 Au1 N1 C2 -174.3(5)
Au1 Au2 N2 C1 4.0(6)
Au1 Au2 N2 C10 -173.3(6)
C2 N1 C1 N2 176.4(7)
Au1 N1 C1 N2 -0.5(12)
C10 N2 C1 N1 173.7(8)
Au2 N2 C1 N1 -3.7(12)
C1 N1 C2 C7 -86.5(9)
Au1 N1 C2 C7 90.7(7)
C1 N1 C2 C3 98.5(8)
Au1 N1 C2 C3 -84.3(7)
C7 C2 C3 C4 2.8(10)
N1 C2 C3 C4 177.6(6)
C7 C2 C3 C8 -177.9(7)
N1 C2 C3 C8 -3.1(10)
C2 C3 C4 C5 -0.9(11)
C8 C3 C4 C5 179.8(8)
C3 C4 C5 C6 -1.0(12)
C4 C5 C6 C7 1.2(12)
C5 C6 C7 C2 0.6(12)
C5 C6 C7 C9 -176.4(8)
C3 C2 C7 C6 -2.7(11)
N1 C2 C7 C6 -177.5(6)
C3 C2 C7 C9 174.4(7)
N1 C2 C7 C9 -0.5(11)
C1 N2 C10 C15 109.9(9)
Au2 N2 C10 C15 -72.5(9)
C1 N2 C10 C11 -72.0(10)
Au2 N2 C10 C11 105.5(7)
C15 C10 C11 C12 0.0(12)
N2 C10 C11 C12 -178.0(7)
C15 C10 C11 C16 177.9(9)
N2 C10 C11 C16 -0.1(12)
C10 C11 C12 C13 0.6(14)
C16 C11 C12 C13 -177.4(9)
C11 C12 C13 C14 -1.1(16)
C12 C13 C14 C15 1.1(17)
C13 C14 C15 C10 -0.6(16)
C13 C14 C15 C17 -178.4(11)
C11 C10 C15 C14 0.0(14)
N2 C10 C15 C14 178.0(8)
C11 C10 C15 C17 177.8(9)
N2 C10 C15 C17 -4.2(14)
C19 P1 C18 Au1 55.7(5)
C26 P1 C18 Au1 175.6(3)
C20 P1 C18 Au1 -65.0(5)
Au2 Au1 C18 P1 -90.9(4)
C18 P1 C20 C21 110.1(8)
C19 P1 C20 C21 -11.8(9)
C26 P1 C20 C21 -127.0(7)
C18 P1 C20 C25 -66.4(8)
C19 P1 C20 C25 171.7(7)
C26 P1 C20 C25 56.5(8)
C25 C20 C21 C22 1.9(14)
P1 C20 C21 C22 -174.6(8)
C20 C21 C22 C23 -1.6(17)
C21 C22 C23 C24 -0.3(18)
C22 C23 C24 C25 1.8(18)
C21 C20 C25 C24 -0.4(14)
P1 C20 C25 C24 176.3(8)
C23 C24 C25 C20 -1.5(16)
C18 P1 C26 C31 -162.9(6)
C19 P1 C26 C31 -40.6(7)
C20 P1 C26 C31 76.2(7)
C18 P1 C26 C27 17.0(8)
C19 P1 C26 C27 139.3(6)
C20 P1 C26 C27 -103.9(7)
C31 C26 C27 C28 0.0(12)
P1 C26 C27 C28 -179.9(6)
C26 C27 C28 C29 -1.7(13)
C27 C28 C29 C30 2.8(14)
C28 C29 C30 C31 -2.2(14)
C29 C30 C31 C26 0.6(13)
C27 C26 C31 C30 0.5(12)
P1 C26 C31 C30 -179.6(6)
